data_2004419
loop_
_publ_author_name
'Parker, O. J.'
'Aubol, S. L.'
'Breneman, G. L.'

_publ_section_title
;
 <i>cis</i>-Diisothiocyanatobis(1,10-phenanthroline)copper(II),
 [Cu(NCS)~2~(C~12~H~8~N~2~)~2~]
;
_journal_issue 1
_journal_name_full 'Acta Crystallographica Section C'
_journal_page_first 39
_journal_page_last 41
_journal_paper_doi 10.1107/S0108270195009887
_journal_volume 52
_journal_year 1996
_chemical_formula_moiety 'C26 H16 Cu1 N6 S2'
_chemical_formula_structural '(Cu(C12 N2 H8)2 (N C S)2)'
_chemical_formula_sum 'C26 H16 Cu N6 S2'
_chemical_formula_weight 540.118
_space_group_IT_number 60
_symmetry_cell_setting orthorhombic
_symmetry_space_group_name_Hall '-P 2n 2ab'
_symmetry_space_group_name_H-M 'P b c n'
_atom_type_scat_source
;
Cromer & Mann (1968) and
International Tables for X-ray Crystallography (1974, Vol. IV)
;
_cell_angle_alpha 90
_cell_angle_beta 90
_cell_angle_gamma 90
_cell_formula_units_Z 4
_cell_length_a 13.224(2)
_cell_length_b 10.058(1)
_cell_length_c 17.423(2)
_cell_measurement_reflns_used 25
_cell_measurement_temperature 293
_cell_measurement_theta_max 14.889
_cell_measurement_theta_min 11.194
_cell_volume 2317.4(5)
_computing_cell_refinement 'CAD-4 Software'
_computing_data_collection 'CAD-4 Software (Enraf-Nonius, 1989)'
_computing_data_reduction 'MolEN (Fair, 1990)'
_computing_molecular_graphics 'SHELXTL/PC ORTEPII (Johnson, 1976)'
_computing_publication_material MolEN
_computing_structure_refinement MolEN
_computing_structure_solution 'SHELXTL/PC (Sheldrick, 1990)'
_diffrn_measurement_device 'Enraf-Nonius CAD-4'
_diffrn_measurement_method \q/2\q
_diffrn_radiation_type 'Mo K\a'
_diffrn_radiation_wavelength 0.71073
_diffrn_reflns_limit_h_max 15
_diffrn_reflns_limit_h_min 0
_diffrn_reflns_limit_k_max 11
_diffrn_reflns_limit_k_min 0
_diffrn_reflns_limit_l_max 19
_diffrn_reflns_limit_l_min 0
_diffrn_reflns_number 2321
_diffrn_reflns_theta_max 25.0
_diffrn_standards_decay_% 0.04
_diffrn_standards_interval_time 167
_diffrn_standards_number 1
_exptl_absorpt_coefficient_mu 1.15
_exptl_absorpt_correction_T_max .9998
_exptl_absorpt_correction_T_min .6502
_exptl_absorpt_correction_type '\y scan (North, Phillips & Mathews, 1968)'
_exptl_crystal_colour 'light green'
_exptl_crystal_density_diffrn 1.548
_exptl_crystal_description 'hexagonal prism'
_exptl_crystal_size_max 0.30
_exptl_crystal_size_mid 0.20
_exptl_crystal_size_min 0.15
_refine_diff_density_max 0.56
_refine_diff_density_min -.26
_refine_ls_extinction_method none
_refine_ls_goodness_of_fit_obs 2.48
_refine_ls_hydrogen_treatment 'H atoms riding'
_refine_ls_number_parameters 167
_refine_ls_number_reflns 1293
_refine_ls_R_factor_obs 0.040
_refine_ls_shift/esd_max 0.00
_refine_ls_structure_factor_coef F
_refine_ls_weighting_details 'w = 1/[\s^2^(F) + 0.0004F^2^]'
_refine_ls_weighting_scheme calc
_refine_ls_wR_factor_obs 0.070
_reflns_number_observed 1293
_reflns_number_total 2321
_reflns_observed_criterion >3sigma(I)
_cod_data_source_file mu1208.cif
_cod_data_source_block CuNCS2phen2
_cod_depositor_comments
;
The following automatic conversions were performed:

'_refine_ls_weighting_scheme' value 'calc w = 1/[\s^2^(F) +
0.0004F^2^]' was changed to 'calc'. New tag
'_refine_ls_weighting_details' was created. The value of the new tag
was set to 'w = 1/[\s^2^(F) + 0.0004F^2^]'.

Automatic conversion script
Id: cif_fix_values 3143 2015-03-26 13:38:13Z robertas 
;
_cod_original_cell_volume 2317.3(5)
_cod_original_formula_sum 'C26 H16 Cu1 N6 S2'
_cod_database_code 2004419

loop_
_symmetry_equiv_pos_as_xyz
x,y,z
-x,-y,-z
1/2+x,1/2+y,1/2-z
-1/2-x,-1/2-y,-1/2+z
x,-y,1/2+z
-x,+y,1/2-z
1/2-x,1/2+y,z
-1/2+x,-1/2-y,-z

loop_
_atom_site_aniso_label
_atom_site_aniso_U_11
_atom_site_aniso_U_22
_atom_site_aniso_U_33
_atom_site_aniso_U_12
_atom_site_aniso_U_13
_atom_site_aniso_U_23
Cu 0.0371(4) 0.0432(4) 0.0580(5) 0 0.0025(5) 0
S 0.0850(10) 0.0730(10) 0.0760(10) 0.0080(10) 0.0050(10) -0.0060(10)
N1 0.051(3) 0.052(3) 0.098(4) -0.001(2) 0.001(3) -0.007(3)
N2 0.047(2) 0.054(2) 0.053(2) -0.006(3) -0.006(2) 0.001(2)
N3 0.050(3) 0.046(3) 0.052(2) -0.004(2) -0.003(2) 0.003(2)
C1 0.046(3) 0.049(3) 0.064(3) -0.011(3) -0.010(3) 0.010(3)
C2 0.050(3) 0.077(5) 0.073(4) -0.002(3) -0.005(3) -0.007(4)
C3 0.063(4) 0.084(5) 0.080(4) 0.013(4) 0.003(4) -0.018(4)
C4 0.075(5) 0.070(4) 0.073(4) 0.003(4) -0.005(3) -0.020(3)
C5 0.061(3) 0.055(4) 0.052(3) -0.002(3) -0.008(3) -0.002(3)
C6 0.070(4) 0.071(4) 0.059(3) -0.009(4) -0.015(3) -0.013(3)
C7 0.063(4) 0.067(4) 0.068(4) -0.017(3) -0.019(3) 0.001(3)
C8 0.052(3) 0.051(3) 0.055(3) -0.005(3) -0.007(3) 0.009(3)
C9 0.046(3) 0.074(5) 0.079(4) -0.008(3) -0.005(3) 0.011(4)
C10 0.055(3) 0.064(4) 0.078(4) 0.003(3) 0.005(3) 0.004(4)
C11 0.064(3) 0.052(3) 0.062(3) -0.002(3) -0.001(4) -0.002(3)
C12 0.050(3) 0.042(3) 0.045(3) -0.004(3) -0.004(3) 0.008(3)
C13 0.053(3) 0.047(3) 0.042(3) -0.006(3) -0.008(2) 0.006(3)

loop_
_atom_site_label
_atom_site_fract_x
_atom_site_fract_y
_atom_site_fract_z
_atom_site_B_iso_or_equiv
Cu 0 0.15974(9) 0.750 3.64(2)
S -0.1402(2) 0.4722(2) 0.9232(1) 6.15(4)
N1 -0.0330(4) 0.2977(5) 0.8305(3) 5.3(1)
N2 0.0025(4) 0.0112(5) 0.6627(3) 4.05(9)
N3 -0.1625(4) 0.1298(5) 0.7240(3) 3.9(1)
C1 -0.0782(4) 0.3699(6) 0.8685(4) 4.2(1)
C2 0.0822(5) -0.0425(7) 0.6304(4) 5.3(2)
C3 0.0781(5) -0.1397(7) 0.5743(4) 6.0(2)
C4 -0.0144(5) -0.1824(7) 0.5497(4) 5.7(2)
C5 -0.1025(5) -0.1268(6) 0.5809(3) 4.4(1)
C6 -0.2015(5) -0.1652(7) 0.5593(4) 5.3(1)
C7 -0.2839(5) -0.1081(7) 0.5908(4) 5.2(1)
C8 -0.2748(4) -0.0071(6) 0.6473(3) 4.2(1)
C9 -0.3574(5) 0.0576(7) 0.6815(4) 5.2(2)
C10 -0.3415(5) 0.1532(6) 0.7351(4) 5.2(2)
C11 -0.2423(5) 0.1849(6) 0.7543(4) 4.7(1)
C12 -0.1779(4) 0.0331(6) 0.6708(3) 3.6(1)
C13 -0.0900(4) -0.0290(6) 0.6375(3) 3.7(1)
H2 0.147 -0.013 0.647 5(1)
H3 0.138 -0.176 0.553 6(1)
H4 -0.019 -0.250 0.512 6(1)
H6 -0.210 -0.233 0.522 4(1)
H7 -0.349 -0.136 0.575 6(1)
H9 -0.424 0.034 0.667 5(1)
H10 -0.397 0.198 0.759 6(1)
H11 -0.232 0.252 0.792 4(1)

loop_
_geom_angle_atom_site_label_1
_geom_angle_atom_site_label_2
_geom_angle_atom_site_label_3
_geom_angle_site_symmetry_3
_geom_angle
N1 Cu N1 6_556 93.2(4)
N1 Cu N2 . 168.4(2)
N1 Cu N2 6_556 89.0(2)
N1 Cu N3 . 91.5(2)
N1 Cu N3 6_556 99.3(2)
N2 Cu N2 6_556 91.1(3)
N2 Cu N3 . 76.9(2)
N2 Cu N3 6_556 92.0(2)
N3 Cu N3 6_556 164.4(3)
Cu N1 C1 . 161.0(6)
Cu N2 C2 . 127.4(5)
Cu N2 C13 . 115.1(4)
C2 N2 C13 . 117.5(5)
Cu N3 C11 . 130.1(4)
Cu N3 C12 . 112.5(4)
C11 N3 C12 . 117.3(5)
C8 C12 C13 . 119.6(5)
N2 C13 C5 . 122.8(6)
S C1 N1 . 178.9(6)
N2 C2 C3 . 124.3(7)
C2 C3 C4 . 118.6(7)
C3 C4 C5 . 119.8(7)
C4 C5 C6 . 123.8(7)
C4 C5 C13 . 117.0(6)
C6 C5 C13 . 119.2(6)
C5 C6 C7 . 121.6(7)
C6 C7 C8 . 121.2(6)
C7 C8 C9 . 124.1(6)
C7 C8 C12 . 119.0(6)
C9 C8 C12 . 116.9(6)
C8 C9 C10 . 120.0(7)
C9 C10 C11 . 118.3(7)
N3 C11 C10 . 124.7(6)
N3 C12 C8 . 122.8(6)
N3 C12 C13 . 117.6(5)
N2 C13 C12 . 117.8(5)
C5 C13 C12 . 119.4(6)

loop_
_geom_bond_atom_site_label_1
_geom_bond_atom_site_label_2
_geom_bond_distance
Cu N1 2.020(7)
Cu N2 2.132(5)
Cu N3 2.217(5)
S C1 1.625(8)
N1 C1 1.150(8)
N2 C2 1.311(8)
N2 C13 1.361(8)
N3 C11 1.303(8)
N3 C12 1.359(8)
C2 C3 1.380(10)
C3 C4 1.366(9)
C4 C5 1.402(9)
C5 C6 1.415(9)
C5 C13 1.403(8)
C6 C7 1.350(10)
C7 C8 1.419(9)
C8 C9 1.404(9)
C8 C12 1.404(8)
C9 C10 1.357(9)
C10 C11 1.390(10)
C12 C13 1.442(9)
